data_4300968
loop_
_publ_author_name
'Kurmoo, Mohamedally'
'Estourn\`es, Claude'
'Oka, Yoshimi'
'Kumagai, Hitoshi'
'Inoue, Katsuya'

_publ_section_title
;
 Knotted Network Consisting of 3-Threads and a Zwitterionic One-Dimensional
 Polymorphs of trans-3-(3-Pyridyl)acrylate of Cobalt and Nickel,
 MII(C8H6NO2)2(H2O)2
;
_journal_coden_ASTM INOCAJ
_journal_issue 2
_journal_name_full 'Inorganic Chemistry'
_journal_page_first 217
_journal_page_last 224
_journal_paper_doi 10.1021/ic0488536
_journal_volume 44
_journal_year 2005
_chemical_formula_moiety 'C16 H16 Co N2 O6 '
_chemical_formula_sum 'C16 H16 Co N2 O6'
_chemical_formula_weight 391.25
_space_group_IT_number 2
_symmetry_cell_setting triclinic
_symmetry_Int_Tables_number 2
_symmetry_space_group_name_Hall '-P 1'
_symmetry_space_group_name_H-M 'P -1'
_cell_angle_alpha 66.552(3)
_cell_angle_beta 81.306(2)
_cell_angle_gamma 84.953(2)
_cell_formula_units_Z 2
_cell_length_a 7.620(1)
_cell_length_b 9.644(2)
_cell_length_c 11.978(2)
_cell_measurement_temperature 273.2
_cell_volume 797.9(2)
_exptl_crystal_density_diffrn 1.628
_cod_original_formula_sum 'C16 H16 Co N2 O6 '
_cod_database_code 4300968

loop_
_symmetry_equiv_pos_as_xyz
x,y,z
-x,-y,-z

loop_
_atom_site_label
_atom_site_type_symbol
_atom_site_fract_x
_atom_site_fract_y
_atom_site_fract_z
_atom_site_U_iso_or_equiv
_atom_site_adp_type
_atom_site_occupancy
_atom_site_calc_flag
_atom_site_refinement_flags
_atom_site_disorder_assembly
_atom_site_disorder_group
Co(1) Co 0.37971(4) 0.34188(3) 0.73759(3) 0.0246(1) Uani 1.00 d . . .
O(1) O -0.1866(3) 1.0356(2) 0.7330(2) 0.0548(7) Uani 1.00 d . . .
O(2) O -0.3992(3) 0.9082(2) 0.8803(2) 0.0427(5) Uani 1.00 d . . .
O(3) O 0.3622(2) 0.5736(2) 0.6094(2) 0.0338(5) Uani 1.00 d . . .
O(4) O 0.4538(2) 0.5184(2) 0.7867(2) 0.0352(5) Uani 1.00 d . . .
O(5) O 0.6418(2) 0.3158(2) 0.6487(2) 0.0371(5) Uani 1.00 d . . .
O(6) O 0.4280(3) 0.1510(2) 0.8810(2) 0.0394(5) Uani 1.00 d . . .
N(1) N 0.1139(3) 0.3517(2) 0.8326(2) 0.0309(5) Uani 1.00 d . . .
N(2) N 0.2797(3) 0.2431(2) 0.6317(2) 0.0307(5) Uani 1.00 d . . .
C(1) C 0.0357(3) 0.4795(3) 0.8394(2) 0.0300(6) Uani 1.00 d . . .
C(2) C -0.1356(3) 0.4925(3) 0.8939(2) 0.0310(6) Uani 1.00 d . . .
C(3) C -0.2294(3) 0.3589(3) 0.9504(3) 0.0422(7) Uani 1.00 d . . .
C(4) C -0.1507(4) 0.2262(3) 0.9439(3) 0.0507(9) Uani 1.00 d . . .
C(5) C 0.0175(3) 0.2269(3) 0.8858(3) 0.0377(7) Uani 1.00 d . . .
C(6) C -0.2165(3) 0.6369(3) 0.8888(2) 0.0332(6) Uani 1.00 d . . .
C(7) C -0.1468(3) 0.7715(3) 0.8289(2) 0.0349(6) Uani 1.00 d . . .
C(8) C -0.2499(4) 0.9173(3) 0.8139(2) 0.0375(7) Uani 1.00 d . . .
C(9) C 0.3162(3) 0.0996(3) 0.6458(2) 0.0304(6) Uani 1.00 d . . .
C(10) C 0.2625(3) 0.0357(3) 0.5719(2) 0.0272(6) Uani 1.00 d . . .
C(11) C 0.1648(3) 0.1273(3) 0.4803(2) 0.0335(6) Uani 1.00 d . . .
C(12) C 0.1246(4) 0.2754(3) 0.4657(3) 0.0459(8) Uani 1.00 d . . .
C(13) C 0.1830(4) 0.3284(3) 0.5429(3) 0.0386(7) Uani 1.00 d . . .
C(14) C 0.3023(3) -0.1218(3) 0.5890(2) 0.0302(6) Uani 1.00 d . . .
C(15) C 0.3935(3) -0.2235(3) 0.6726(2) 0.0312(6) Uani 1.00 d . . .
C(16) C 0.4078(3) 0.6138(3) 0.6896(2) 0.0287(6) Uani 1.00 d . . .
H(1) H 0.1111 0.5640 0.8021 0.0253 Uiso 1.00 calc . . .
H(2) H -0.3453 0.3616 0.9784 0.0253 Uiso 1.00 calc . . .
H(3) H -0.2114 0.1331 0.9882 0.0253 Uiso 1.00 calc . . .
H(4) H 0.0803 0.1341 0.8755 0.0253 Uiso 1.00 calc . . .
H(5) H -0.3364 0.6335 0.9224 0.0253 Uiso 1.00 calc . . .
H(6) H -0.0230 0.7813 0.7988 0.0253 Uiso 1.00 calc . . .
H(7) H 0.3900 0.0569 0.6987 0.0253 Uiso 1.00 calc . . .
H(8) H 0.1279 0.0933 0.4229 0.0253 Uiso 1.00 calc . . .
H(9) H 0.0682 0.3428 0.3924 0.0253 Uiso 1.00 calc . . .
H(10) H 0.1587 0.4362 0.5274 0.0253 Uiso 1.00 calc . . .
H(11) H 0.2545 -0.1562 0.5373 0.0253 Uiso 1.00 calc . . .
H(12) H 0.4560 -0.2005 0.7305 0.0253 Uiso 1.00 calc . . .
H(13) H 0.6450 0.3352 0.5710 0.0440 Uiso 1.00 calc . . .
H(14) H 0.7077 0.2227 0.6719 0.0440 Uiso 1.00 calc . . .
H(15) H 0.4907 0.0798 0.8867 0.0440 Uiso 1.00 calc . . .
H(16) H 0.4123 0.1598 0.9519 0.0440 Uiso 1.00 calc . . .

loop_
_atom_site_aniso_label
_atom_site_aniso_U_11
_atom_site_aniso_U_22
_atom_site_aniso_U_33
_atom_site_aniso_U_12
_atom_site_aniso_U_13
_atom_site_aniso_U_23
Co(1) 0.0345(2) 0.0171(2) 0.0245(2) 0.0060(1) -0.0049(2) -0.0115(2)
O(1) 0.066(1) 0.029(1) 0.059(1) 0.0099(10) 0.008(1) -0.015(1)
O(2) 0.054(1) 0.033(1) 0.033(1) 0.0184(9) 0.0040(8) -0.0128(9)
O(3) 0.0492(10) 0.0234(9) 0.0313(10) 0.0035(7) -0.0059(8) -0.0140(8)
O(4) 0.0432(9) 0.0252(9) 0.040(1) 0.0056(8) -0.0119(8) -0.0148(8)
O(5) 0.0419(10) 0.036(1) 0.0309(10) 0.0076(8) -0.0016(8) -0.0138(9)
O(6) 0.057(1) 0.0285(10) 0.0284(9) 0.0205(8) -0.0042(8) -0.0117(8)
N(1) 0.0345(10) 0.024(1) 0.036(1) 0.0047(8) -0.0034(9) -0.0158(9)
N(2) 0.042(1) 0.021(1) 0.032(1) 0.0051(8) -0.0078(8) -0.0144(9)
C(1) 0.034(1) 0.023(1) 0.033(1) 0.0042(9) -0.0013(9) -0.014(1)
C(2) 0.028(1) 0.032(1) 0.035(1) 0.0106(9) -0.0068(9) -0.016(1)
C(3) 0.026(1) 0.036(2) 0.060(2) 0.0022(10) -0.002(1) -0.017(1)
C(4) 0.038(1) 0.032(2) 0.080(2) -0.004(1) -0.007(1) -0.018(2)
C(5) 0.040(1) 0.022(1) 0.051(2) 0.0031(10) -0.003(1) -0.016(1)
C(6) 0.031(1) 0.033(1) 0.036(1) 0.0108(9) -0.0014(9) -0.017(1)
C(7) 0.037(1) 0.031(1) 0.036(1) 0.0132(10) -0.0016(10) -0.016(1)
C(8) 0.054(1) 0.033(1) 0.029(1) 0.019(1) -0.009(1) -0.019(1)
C(9) 0.037(1) 0.023(1) 0.034(1) 0.0069(9) -0.0104(10) -0.015(1)
C(10) 0.032(1) 0.022(1) 0.030(1) 0.0038(8) -0.0032(9) -0.0143(10)
C(11) 0.045(1) 0.030(1) 0.029(1) -0.003(1) -0.0062(10) -0.014(1)
C(12) 0.068(2) 0.031(1) 0.043(2) 0.010(1) -0.026(1) -0.014(1)
C(13) 0.055(1) 0.023(1) 0.042(2) 0.009(1) -0.017(1) -0.015(1)
C(14) 0.038(1) 0.021(1) 0.036(1) 0.0019(9) -0.0036(10) -0.016(1)
C(15) 0.037(1) 0.020(1) 0.041(1) -0.0005(9) -0.0036(10) -0.017(1)
C(16) 0.029(1) 0.021(1) 0.038(1) 0.0043(9) -0.0037(9) -0.016(1)

loop_
_geom_bond_atom_site_label_1
_geom_bond_atom_site_label_2
_geom_bond_distance
_geom_bond_site_symmetry_1
_geom_bond_site_symmetry_2
_geom_bond_publ_flag
Co(1) O(3) 2.156(2) . . yes
Co(1) O(4) 2.152(2) . . yes
Co(1) O(5) 2.160(2) . . yes
Co(1) O(6) 2.008(2) . . yes
Co(1) N(1) 2.183(2) . . yes
Co(1) N(2) 2.116(2) . . yes
Co(1) C(16) 2.473(3) . . yes
O(1) O(2) 2.238(3) . . yes
O(1) O(5) 2.764(3) . 1_465 yes
O(1) C(7) 2.353(4) . . yes
O(1) C(8) 1.244(4) . . yes
O(2) O(6) 2.586(3) . 1_465 yes
O(2) O(6) 2.661(3) . 2_567 yes
O(2) C(6) 2.825(3) . . yes
O(2) C(7) 2.378(3) . . yes
O(2) C(8) 1.275(3) . . yes
O(3) O(4) 2.183(3) . . yes
O(3) O(5) 2.845(3) . 2_666 yes
O(3) C(14) 2.851(3) . 1_565 yes
O(3) C(15) 2.403(3) . 1_565 yes
O(3) C(16) 1.271(3) . . yes
O(4) C(15) 2.357(3) . 1_565 yes
O(4) C(16) 1.240(3) . . yes
O(5) O(6) 2.913(3) . . yes
O(5) N(2) 2.961(3) . . yes
O(6) N(1) 2.920(3) . . yes
N(1) C(1) 1.347(3) . . yes
N(1) C(2) 2.431(3) . . yes
N(1) C(3) 2.787(4) . . yes
N(1) C(4) 2.375(4) . . yes
N(1) C(5) 1.341(4) . . yes
N(2) C(9) 1.335(3) . . yes
N(2) C(10) 2.398(3) . . yes
N(2) C(11) 2.750(3) . . yes
N(2) C(12) 2.366(3) . . yes
N(2) C(13) 1.336(3) . . yes
C(1) C(2) 1.387(3) . . yes
C(1) C(3) 2.361(4) . . yes
C(1) C(4) 2.682(4) . . yes
C(1) C(5) 2.285(4) . . yes
C(1) C(6) 2.491(3) . . yes
C(1) C(7) 2.994(4) . . yes
C(2) C(3) 1.397(4) . . yes
C(2) C(4) 2.403(4) . . yes
C(2) C(5) 2.751(4) . . yes
C(2) C(6) 1.455(3) . . yes
C(2) C(7) 2.483(4) . . yes
C(3) C(4) 1.391(4) . . yes
C(3) C(5) 2.384(4) . . yes
C(3) C(6) 2.489(4) . . yes
C(4) C(5) 1.362(4) . . yes
C(6) C(7) 1.322(4) . . yes
C(6) C(8) 2.490(4) . . yes
C(7) C(8) 1.508(4) . . yes
C(9) C(10) 1.386(3) . . yes
C(9) C(11) 2.355(4) . . yes
C(9) C(12) 2.696(4) . . yes
C(9) C(13) 2.289(4) . . yes
C(9) C(14) 2.500(3) . . yes
C(10) C(11) 1.378(4) . . yes
C(10) C(12) 2.389(4) . . yes
C(10) C(13) 2.728(4) . . yes
C(10) C(14) 1.459(3) . . yes
C(10) C(15) 2.495(4) . . yes
C(11) C(12) 1.380(4) . . yes
C(11) C(13) 2.362(4) . . yes
C(11) C(14) 2.459(4) . . yes
C(12) C(13) 1.362(4) . . yes
C(14) C(15) 1.326(4) . . yes
C(14) C(16) 2.467(4) . 1_545 yes
C(15) C(16) 1.496(3) . 1_545 yes
